data_2243720
loop_
_publ_author_name
'Zaytsev, Vladimir P.'
'Chervyakova, Lala V.'
'Sorokina, Elena A.'
'Vasilyev, Kirill A.'
'\,Celikesir, Sevim T\"urktekin'
'Akkurt, Mehmet'
'Bhattarai, Ajaya'

_publ_section_title
;
 Crystal structure and Hirshfeld surface analysis of ethyl
 (4<i>R</i>,4a<i>S</i>)-2-methyl-5,8-dioxo-6-phenyl-4a,5,6,7,7a,8-hexahydro-4<i>H</i>-furo[2,3-<i>f</i>]isoindole-4-carboxylate
;
_journal_coeditor_code WM5592
_journal_issue 2
_journal_name_full 'Acta Crystallographica Section E'
_journal_page_first 86
_journal_page_last 90
_journal_paper_doi 10.1107/S2056989020016801
_journal_volume 77
_journal_year 2021
_chemical_formula_iupac 'C20 H19 N O5'
_chemical_formula_moiety 'C20 H19 N O5'
_chemical_formula_sum 'C20 H19 N O5'
_chemical_formula_weight 353.36
_chemical_name_systematic
;Ethyl
(4<i>R</i>,4a<i>S</i>)-2-methyl-5,8-dioxo-6-phenyl-4a,5,6,7,7a,8-hexahydro-4<i>H</i>-furo[2,3-<i>f</i>]isoindole-4-carboxylate
;
_space_group_crystal_system triclinic
_space_group_IT_number 2
_space_group_name_Hall '-P 1'
_space_group_name_H-M_alt 'P -1'
_atom_sites_solution_hydrogens geom
_audit_creation_method SHELXL-2018/3
_cell_angle_alpha 81.205(7)
_cell_angle_beta 70.657(6)
_cell_angle_gamma 72.642(4)
_cell_formula_units_Z 2
_cell_length_a 8.8100(18)
_cell_length_b 9.9182(16)
_cell_length_c 11.165(2)
_cell_measurement_reflns_used 9941
_cell_measurement_temperature 120(2)
_cell_measurement_theta_max 30.609
_cell_measurement_theta_min 2.547
_cell_volume 877.0(3)
_computing_cell_refinement
;
SAINT (Bruker, 2014)
;
_computing_data_collection
;
APEX2 (Bruker, 2014)
;
_computing_data_reduction
;
SAINT (Bruker, 2014)
;
_computing_molecular_graphics
;
ORTEP-3 for Windows (Farrugia, 2012)
;
_computing_publication_material
;
PLATON (Spek, 2020)
;
_computing_structure_refinement
;
SHELXL (Sheldrick, 2015b)
;
_computing_structure_solution
;
SHELXT (Sheldrick, 2015a)
;
_diffrn_ambient_temperature 120(2)
_diffrn_measured_fraction_theta_full 1.000
_diffrn_measured_fraction_theta_max 0.989
_diffrn_measurement_device_type 'Bruker APEXII CCD'
_diffrn_measurement_method '\w and \f scans'
_diffrn_radiation_monochromator graphite
_diffrn_radiation_type MoK\a
_diffrn_radiation_wavelength 0.71073
_diffrn_reflns_av_R_equivalents 0.0190
_diffrn_reflns_av_unetI/netI 0.0157
_diffrn_reflns_limit_h_max 12
_diffrn_reflns_limit_h_min -12
_diffrn_reflns_limit_k_max 14
_diffrn_reflns_limit_k_min -14
_diffrn_reflns_limit_l_max 15
_diffrn_reflns_limit_l_min -15
_diffrn_reflns_number 19857
_diffrn_reflns_theta_full 25.242
_diffrn_reflns_theta_max 30.583
_diffrn_reflns_theta_min 2.155
_diffrn_source 'sealed tube'
_exptl_absorpt_coefficient_mu 0.097
_exptl_absorpt_correction_T_max 0.7461
_exptl_absorpt_correction_T_min 0.6585
_exptl_absorpt_correction_type multi-scan
_exptl_absorpt_process_details
;
(<i>SADABS</i>; Krause <i>et al.</i>, 2015)
;
_exptl_crystal_colour 'light beige'
_exptl_crystal_density_diffrn 1.338
_exptl_crystal_description prism
_exptl_crystal_F_000 372
_exptl_crystal_size_max 0.2
_exptl_crystal_size_mid 0.2
_exptl_crystal_size_min 0.2
_refine_diff_density_max 0.528
_refine_diff_density_min -0.179
_refine_ls_extinction_method none
_refine_ls_goodness_of_fit_ref 1.040
_refine_ls_hydrogen_treatment constr
_refine_ls_matrix_type full
_refine_ls_number_parameters 237
_refine_ls_number_reflns 5332
_refine_ls_number_restraints 0
_refine_ls_restrained_S_all 1.040
_refine_ls_R_factor_all 0.0491
_refine_ls_R_factor_gt 0.0435
_refine_ls_shift/su_max 0.001
_refine_ls_shift/su_mean 0.000
_refine_ls_structure_factor_coef Fsqd
_refine_ls_weighting_details 'w=1/[\s^2^(Fo^2^)+(0.0747P)^2^+0.2272P] where P=(Fo^2^+2Fc^2^)/3'
_refine_ls_weighting_scheme calc
_refine_ls_wR_factor_gt 0.1187
_refine_ls_wR_factor_ref 0.1250
_reflns_number_gt 4669
_reflns_number_total 5332
_reflns_threshold_expression 'I > 2\s(I)'
_cod_data_source_file wm5592sup1.cif
_cod_data_source_block I
_cod_database_code 2243720
_shelx_space_group_comment
;
The symmetry employed for this shelxl refinement is uniquely defined
by the following loop, which should always be used as a source of
symmetry information in preference to the above space-group names.
They are only intended as comments.
;

loop_
_space_group_symop_operation_xyz
'x, y, z'
'-x, -y, -z'

loop_
_atom_site_type_symbol
_atom_site_label
_atom_site_fract_x
_atom_site_fract_y
_atom_site_fract_z
_atom_site_U_iso_or_equiv
_atom_site_adp_type
_atom_site_calc_flag
_atom_site_occupancy
_atom_site_disorder_assembly
_atom_site_disorder_group
C C1 0.49262(11) 0.82060(9) 0.82393(8) 0.01800(17) Uani d 1 . .
C C2 0.52219(12) 0.77526(10) 1.01557(9) 0.01914(18) Uani d 1 . .
C C3 0.41740(12) 0.69939(10) 1.01089(9) 0.02056(18) Uani d 1 . .
H H3 0.367401 0.639266 1.077116 0.025 Uiso calc 1 . .
C C4 0.39835(11) 0.72876(9) 0.88651(9) 0.01857(17) Uani d 1 . .
C C5 0.29588(12) 0.68264(10) 0.82451(9) 0.02036(18) Uani d 1 . .
H H5 0.297539 0.581687 0.852768 0.024 Uiso calc 1 . .
C C6 0.37337(12) 0.69298(10) 0.67917(9) 0.01928(17) Uani d 1 . .
H H6 0.289113 0.686876 0.639739 0.023 Uiso calc 1 . .
C C7 0.52879(12) 0.57073(10) 0.63456(9) 0.02000(18) Uani d 1 . .
C C8 0.56409(13) 0.76769(10) 0.49121(9) 0.02031(18) Uani d 1 . .
H H8A 0.508910 0.774189 0.425593 0.024 Uiso calc 1 . .
H H8B 0.650611 0.820227 0.458834 0.024 Uiso calc 1 . .
C C9 0.43715(12) 0.82351(9) 0.61653(9) 0.01886(17) Uani d 1 . .
H H9 0.343898 0.902634 0.599506 0.023 Uiso calc 1 . .
C C10 0.52459(12) 0.87442(9) 0.69242(9) 0.01830(17) Uani d 1 . .
C C11 0.78337(12) 0.53580(10) 0.44672(9) 0.01931(18) Uani d 1 . .
C C12 0.84407(13) 0.58679(11) 0.32111(10) 0.0241(2) Uani d 1 . .
H H12 0.786842 0.676487 0.292163 0.029 Uiso calc 1 . .
C C13 0.98773(14) 0.50692(13) 0.23836(11) 0.0308(2) Uani d 1 . .
H H13 1.028278 0.541994 0.153099 0.037 Uiso calc 1 . .
C C14 1.07198(14) 0.37572(13) 0.28046(12) 0.0321(2) Uani d 1 . .
H H14 1.169324 0.320347 0.223866 0.039 Uiso calc 1 . .
C C15 1.01305(14) 0.32603(11) 0.40575(11) 0.0283(2) Uani d 1 . .
H H15 1.071538 0.236753 0.434436 0.034 Uiso calc 1 . .
C C16 0.87003(13) 0.40465(10) 0.48986(10) 0.02336(19) Uani d 1 . .
H H16 0.831446 0.369962 0.575521 0.028 Uiso calc 1 . .
C C17 0.59178(14) 0.78967(11) 1.11582(10) 0.0247(2) Uani d 1 . .
H H17A 0.711689 0.780661 1.078853 0.037 Uiso calc 1 . .
H H17B 0.573698 0.715273 1.183471 0.037 Uiso calc 1 . .
H H17C 0.535888 0.882592 1.151301 0.037 Uiso calc 1 . .
C C18 0.11631(12) 0.77419(11) 0.87182(10) 0.02347(19) Uani d 1 . .
C C19 -0.08020(14) 0.98413(12) 0.82766(12) 0.0312(2) Uani d 1 . .
H H19A -0.098723 1.029690 0.906094 0.037 Uiso calc 1 . .
H H19B -0.166938 0.933475 0.843495 0.037 Uiso calc 1 . .
C C20 -0.08800(16) 1.09358(14) 0.71871(14) 0.0416(3) Uani d 1 . .
H H20A -0.064035 1.046628 0.640874 0.062 Uiso calc 1 . .
H H20B -0.005259 1.146023 0.706811 0.062 Uiso calc 1 . .
H H20C -0.199768 1.159291 0.737594 0.062 Uiso calc 1 . .
N N1 0.63587(10) 0.61915(8) 0.52807(8) 0.01870(16) Uani d 1 . .
O O1 0.56926(8) 0.85082(7) 0.90205(6) 0.01874(14) Uani d 1 . .
O O2 0.55020(10) 0.45051(8) 0.68426(8) 0.02855(17) Uani d 1 . .
O O3 0.61486(10) 0.95404(8) 0.64330(7) 0.02436(16) Uani d 1 . .
O O4 0.01858(11) 0.75061(11) 0.97188(8) 0.0372(2) Uani d 1 . .
O O5 0.08563(9) 0.88584(8) 0.79139(8) 0.02685(17) Uani d 1 . .

loop_
_atom_site_aniso_label
_atom_site_aniso_U_11
_atom_site_aniso_U_22
_atom_site_aniso_U_33
_atom_site_aniso_U_12
_atom_site_aniso_U_13
_atom_site_aniso_U_23
C1 0.0213(4) 0.0180(4) 0.0169(4) -0.0062(3) -0.0084(3) 0.0004(3)
C2 0.0218(4) 0.0193(4) 0.0156(4) -0.0045(3) -0.0065(3) 0.0010(3)
C3 0.0240(4) 0.0211(4) 0.0172(4) -0.0079(3) -0.0070(3) 0.0024(3)
C4 0.0204(4) 0.0182(4) 0.0183(4) -0.0059(3) -0.0071(3) -0.0001(3)
C5 0.0216(4) 0.0207(4) 0.0210(4) -0.0082(3) -0.0077(3) 0.0001(3)
C6 0.0212(4) 0.0191(4) 0.0201(4) -0.0062(3) -0.0088(3) -0.0009(3)
C7 0.0228(4) 0.0182(4) 0.0220(4) -0.0068(3) -0.0095(3) -0.0008(3)
C8 0.0277(4) 0.0163(4) 0.0171(4) -0.0030(3) -0.0101(3) 0.0005(3)
C9 0.0232(4) 0.0170(4) 0.0176(4) -0.0040(3) -0.0093(3) 0.0000(3)
C10 0.0229(4) 0.0151(4) 0.0170(4) -0.0041(3) -0.0075(3) 0.0000(3)
C11 0.0215(4) 0.0192(4) 0.0208(4) -0.0050(3) -0.0105(3) -0.0031(3)
C12 0.0258(5) 0.0264(5) 0.0212(4) -0.0049(4) -0.0105(4) -0.0015(3)
C13 0.0279(5) 0.0398(6) 0.0237(5) -0.0050(4) -0.0082(4) -0.0059(4)
C14 0.0254(5) 0.0362(6) 0.0333(6) -0.0004(4) -0.0091(4) -0.0128(5)
C15 0.0256(5) 0.0238(5) 0.0377(6) -0.0007(4) -0.0156(4) -0.0073(4)
C16 0.0258(5) 0.0203(4) 0.0273(5) -0.0041(3) -0.0140(4) -0.0019(3)
C17 0.0318(5) 0.0269(5) 0.0200(4) -0.0102(4) -0.0133(4) 0.0021(3)
C18 0.0220(4) 0.0282(5) 0.0236(4) -0.0104(4) -0.0081(3) -0.0012(4)
C19 0.0214(5) 0.0308(5) 0.0354(6) -0.0035(4) -0.0043(4) -0.0008(4)
C20 0.0310(6) 0.0337(6) 0.0474(7) -0.0021(5) -0.0057(5) 0.0073(5)
N1 0.0232(4) 0.0154(3) 0.0183(3) -0.0037(3) -0.0092(3) 0.0003(3)
O1 0.0228(3) 0.0200(3) 0.0160(3) -0.0080(2) -0.0081(2) 0.0012(2)
O2 0.0321(4) 0.0176(3) 0.0336(4) -0.0080(3) -0.0081(3) 0.0041(3)
O3 0.0334(4) 0.0215(3) 0.0213(3) -0.0130(3) -0.0090(3) 0.0028(3)
O4 0.0260(4) 0.0512(5) 0.0276(4) -0.0097(4) -0.0042(3) 0.0070(4)
O5 0.0211(3) 0.0244(4) 0.0303(4) -0.0051(3) -0.0040(3) 0.0017(3)

loop_
_atom_type_symbol
_atom_type_description
_atom_type_scat_dispersion_real
_atom_type_scat_dispersion_imag
_atom_type_scat_source
C C 0.0033 0.0016 'International Tables Vol C Tables 4.2.6.8 and 6.1.1.4'
H H 0.0000 0.0000 'International Tables Vol C Tables 4.2.6.8 and 6.1.1.4'
N N 0.0061 0.0033 'International Tables Vol C Tables 4.2.6.8 and 6.1.1.4'
O O 0.0106 0.0060 'International Tables Vol C Tables 4.2.6.8 and 6.1.1.4'

loop_
_geom_angle_atom_site_label_1
_geom_angle_atom_site_label_2
_geom_angle_atom_site_label_3
_geom_angle_site_symmetry_1
_geom_angle_site_symmetry_3
_geom_angle
_geom_angle_publ_flag
C4 C1 O1 . . 110.30(8) ?
C4 C1 C10 . . 128.08(8) ?
O1 C1 C10 . . 121.47(8) ?
C3 C2 O1 . . 110.50(8) ?
C3 C2 C17 . . 133.13(9) ?
O1 C2 C17 . . 116.36(8) ?
C2 C3 C4 . . 106.32(8) ?
C2 C3 H3 . . 126.8 ?
C4 C3 H3 . . 126.8 ?
C1 C4 C3 . . 106.46(8) ?
C1 C4 C5 . . 121.28(8) ?
C3 C4 C5 . . 132.22(8) ?
C4 C5 C18 . . 107.45(8) ?
C4 C5 C6 . . 109.46(8) ?
C18 C5 C6 . . 113.92(8) ?
C4 C5 H5 . . 108.6 ?
C18 C5 H5 . . 108.6 ?
C6 C5 H5 . . 108.6 ?
C7 C6 C5 . . 111.40(8) ?
C7 C6 C9 . . 102.38(7) ?
C5 C6 C9 . . 118.72(8) ?
C7 C6 H6 . . 107.9 ?
C5 C6 H6 . . 107.9 ?
C9 C6 H6 . . 107.9 ?
O2 C7 N1 . . 126.77(9) ?
O2 C7 C6 . . 125.30(9) ?
N1 C7 C6 . . 107.91(8) ?
N1 C8 C9 . . 102.56(7) ?
N1 C8 H8A . . 111.3 ?
C9 C8 H8A . . 111.3 ?
N1 C8 H8B . . 111.3 ?
C9 C8 H8B . . 111.3 ?
H8A C8 H8B . . 109.2 ?
C8 C9 C10 . . 109.49(8) ?
C8 C9 C6 . . 102.03(7) ?
C10 C9 C6 . . 114.13(7) ?
C8 C9 H9 . . 110.3 ?
C10 C9 H9 . . 110.3 ?
C6 C9 H9 . . 110.3 ?
O3 C10 C1 . . 123.57(9) ?
O3 C10 C9 . . 121.65(8) ?
C1 C10 C9 . . 114.77(8) ?
C12 C11 C16 . . 119.66(9) ?
C12 C11 N1 . . 118.92(8) ?
C16 C11 N1 . . 121.42(9) ?
C13 C12 C11 . . 120.37(10) ?
C13 C12 H12 . . 119.8 ?
C11 C12 H12 . . 119.8 ?
C14 C13 C12 . . 119.97(11) ?
C14 C13 H13 . . 120.0 ?
C12 C13 H13 . . 120.0 ?
C15 C14 C13 . . 119.64(10) ?
C15 C14 H14 . . 120.2 ?
C13 C14 H14 . . 120.2 ?
C14 C15 C16 . . 121.15(10) ?
C14 C15 H15 . . 119.4 ?
C16 C15 H15 . . 119.4 ?
C15 C16 C11 . . 119.18(10) ?
C15 C16 H16 . . 120.4 ?
C11 C16 H16 . . 120.4 ?
C2 C17 H17A . . 109.5 ?
C2 C17 H17B . . 109.5 ?
H17A C17 H17B . . 109.5 ?
C2 C17 H17C . . 109.5 ?
H17A C17 H17C . . 109.5 ?
H17B C17 H17C . . 109.5 ?
O4 C18 O5 . . 124.84(10) ?
O4 C18 C5 . . 123.54(10) ?
O5 C18 C5 . . 111.55(8) ?
O5 C19 C20 . . 106.88(9) ?
O5 C19 H19A . . 110.3 ?
C20 C19 H19A . . 110.3 ?
O5 C19 H19B . . 110.3 ?
C20 C19 H19B . . 110.3 ?
H19A C19 H19B . . 108.6 ?
C19 C20 H20A . . 109.5 ?
C19 C20 H20B . . 109.5 ?
H20A C20 H20B . . 109.5 ?
C19 C20 H20C . . 109.5 ?
H20A C20 H20C . . 109.5 ?
H20B C20 H20C . . 109.5 ?
C7 N1 C11 . . 126.27(8) ?
C7 N1 C8 . . 111.65(8) ?
C11 N1 C8 . . 121.13(8) ?
C2 O1 C1 . . 106.42(7) ?
C18 O5 C19 . . 116.94(8) ?

loop_
_geom_bond_atom_site_label_1
_geom_bond_atom_site_label_2
_geom_bond_site_symmetry_2
_geom_bond_distance
_geom_bond_publ_flag
C1 C4 . 1.3712(12) ?
C1 O1 . 1.3775(11) ?
C1 C10 . 1.4478(12) ?
C2 C3 . 1.3712(13) ?
C2 O1 . 1.3736(11) ?
C2 C17 . 1.4849(13) ?
C3 C4 . 1.4294(13) ?
C3 H3 . 0.9500 ?
C4 C5 . 1.5035(13) ?
C5 C18 . 1.5305(14) ?
C5 C6 . 1.5385(14) ?
C5 H5 . 1.0000 ?
C6 C7 . 1.5282(14) ?
C6 C9 . 1.5420(13) ?
C6 H6 . 1.0000 ?
C7 O2 . 1.2239(12) ?
C7 N1 . 1.3737(12) ?
C8 N1 . 1.4734(12) ?
C8 C9 . 1.5316(13) ?
C8 H8A . 0.9900 ?
C8 H8B . 0.9900 ?
C9 C10 . 1.5369(13) ?
C9 H9 . 1.0000 ?
C10 O3 . 1.2289(12) ?
C11 C12 . 1.3987(14) ?
C11 C16 . 1.4023(13) ?
C11 N1 . 1.4156(12) ?
C12 C13 . 1.3906(15) ?
C12 H12 . 0.9500 ?
C13 C14 . 1.3904(17) ?
C13 H13 . 0.9500 ?
C14 C15 . 1.3893(18) ?
C14 H14 . 0.9500 ?
C15 C16 . 1.3897(15) ?
C15 H15 . 0.9500 ?
C16 H16 . 0.9500 ?
C17 H17A . 0.9800 ?
C17 H17B . 0.9800 ?
C17 H17C . 0.9800 ?
C18 O4 . 1.2031(13) ?
C18 O5 . 1.3356(13) ?
C19 O5 . 1.4587(13) ?
C19 C20 . 1.5066(18) ?
C19 H19A . 0.9900 ?
C19 H19B . 0.9900 ?
C20 H20A . 0.9800 ?
C20 H20B . 0.9800 ?
C20 H20C . 0.9800 ?

loop_
_geom_hbond_atom_site_label_D
_geom_hbond_atom_site_label_H
_geom_hbond_atom_site_label_A
_geom_hbond_site_symmetry_A
_geom_hbond_distance_DH
_geom_hbond_distance_HA
_geom_hbond_distance_DA
_geom_hbond_angle_DHA
_geom_hbond_publ_flag
C14 H14 O1 2_766 0.95 2.53 3.4766(16) 172 yes
C17 H17A O4 1_655 0.98 2.51 3.4913(18) 176 yes
C17 H17B O2 2_667 0.98 2.31 3.2441(15) 159 yes
C17 H17C O1 2_677 0.98 2.57 3.4232(14) 145 yes
C19 H19B O1 1_455 0.99 2.54 3.5181(17) 168 yes
C6 H6 <i>Cg</i>4 2_666 1.00 2.71 3.5892(14) 146 yes
C14 H14 <i>Cg</i>1 2_766 0.95 2.93 3.8320(16) 159 yes

_cod_database_fobs_code 2243720
